data_4311618
loop_
_publ_author_name
'Nizamuddin Shaikh'
'Sanchita Goswami'
'Anangamohan Panja'
'Xin-Yi Wang'
'Song Gao'
'Ray J. Butcher'
'Pradyot Banerjee'

_publ_section_title
;
 New Route to the Mixed Valence Semiquinone-Catecholate Based Mononuclear
 FeIII and Catecholate Based Dinuclear MnIII Complexes: First Experimental
 Evidence of Valence Tautomerism in an Iron Complex
;
_journal_name_full 'Inorganic Chemistry'
_journal_page_first 5908
_journal_page_last 5918
_journal_paper_doi 10.1021/ic049579i
_journal_volume 43
_journal_year 2004
_chemical_formula_sum 'C22.5 H17.5 Cl8 Mn N3 O5'
_chemical_formula_weight 748.43
_chemical_name_systematic
; 
 ? 
;
_space_group_IT_number 15
_symmetry_cell_setting monoclinic
_symmetry_space_group_name_Hall '-C 2yc'
_symmetry_space_group_name_H-M 'C 1 2/c 1'
_atom_sites_solution_hydrogens geom
_atom_sites_solution_primary direct
_atom_sites_solution_secondary difmap
_audit_creation_method SHELXL-97
_cell_angle_alpha 90.00
_cell_angle_beta 114.986(6)
_cell_angle_gamma 90.00
_cell_formula_units_Z 8
_cell_length_a 21.061(6)
_cell_length_b 15.918(5)
_cell_length_c 18.498(3)
_cell_measurement_temperature 93(2)
_cell_volume 5621(3)
_computing_structure_refinement 'SHELXL-97 (Sheldrick, 1997)'
_computing_structure_solution 'SHELXS-97 (Sheldrick, 1990)'
_diffrn_ambient_temperature 93(2)
_diffrn_measured_fraction_theta_full 0.932
_diffrn_measured_fraction_theta_max 0.932
_diffrn_radiation_monochromator graphite
_diffrn_radiation_source 'fine-focus sealed tube'
_diffrn_radiation_type MoK\a
_diffrn_radiation_wavelength 0.71073
_diffrn_reflns_av_R_equivalents 0.0418
_diffrn_reflns_av_sigmaI/netI 0.0434
_diffrn_reflns_limit_h_max 27
_diffrn_reflns_limit_h_min -27
_diffrn_reflns_limit_k_max 20
_diffrn_reflns_limit_k_min -21
_diffrn_reflns_limit_l_max 24
_diffrn_reflns_limit_l_min -25
_diffrn_reflns_number 24648
_diffrn_reflns_theta_full 29.28
_diffrn_reflns_theta_max 29.28
_diffrn_reflns_theta_min 1.78
_exptl_absorpt_coefficient_mu 1.272
_exptl_absorpt_correction_T_max 0.928083
_exptl_absorpt_correction_T_min 0.759179
_exptl_absorpt_correction_type multi-scan
_exptl_crystal_density_diffrn 1.769
_exptl_crystal_density_method 'not measured'
_exptl_crystal_F_000 2996
_refine_diff_density_max 0.474
_refine_diff_density_min -0.339
_refine_diff_density_rms 0.078
_refine_ls_extinction_method none
_refine_ls_goodness_of_fit_ref 1.019
_refine_ls_hydrogen_treatment mixed
_refine_ls_matrix_type full
_refine_ls_number_parameters 360
_refine_ls_number_reflns 7152
_refine_ls_number_restraints 0
_refine_ls_restrained_S_all 1.019
_refine_ls_R_factor_all 0.0564
_refine_ls_R_factor_gt 0.0348
_refine_ls_shift/su_max 0.002
_refine_ls_shift/su_mean 0.000
_refine_ls_structure_factor_coef Fsqd
_refine_ls_weighting_details 'calc w=1/[\s^2^(Fo^2^)+(0.0348P)^2^+4.1089P] where P=(Fo^2^+2Fc^2^)/3'
_refine_ls_weighting_scheme calc
_refine_ls_wR_factor_gt 0.0715
_refine_ls_wR_factor_ref 0.0779
_reflns_number_gt 5450
_reflns_number_total 7152
_reflns_threshold_expression >2sigma(I)
_cod_data_source_file ic049579isi20040331_044943.cif
_cod_data_source_block pbmn2m
_cod_depositor_comments
;
The following automatic conversions were performed:

'_exptl_absorpt_correction_type' tag value 'multi-scans' was replaced
with 'multi-scan' value.

Automatic conversion script
Id: cif_fix_values 1646 2011-03-28 12:23:43Z adriana 
;
_cod_original_cell_volume 5621(2)
_cod_original_formula_sum 'C22.50 H17.50 Cl8 Mn N3 O5'
_cod_database_code 4311618

loop_
_symmetry_equiv_pos_as_xyz
'x, y, z'
'-x, y, -z+1/2'
'x+1/2, y+1/2, z'
'-x+1/2, y+1/2, -z+1/2'
'-x, -y, -z'
'x, -y, z-1/2'
'-x+1/2, -y+1/2, -z'
'x+1/2, -y+1/2, z-1/2'

loop_
_atom_site_label
_atom_site_type_symbol
_atom_site_fract_x
_atom_site_fract_y
_atom_site_fract_z
_atom_site_U_iso_or_equiv
_atom_site_adp_type
_atom_site_occupancy
_atom_site_symmetry_multiplicity
_atom_site_calc_flag
_atom_site_refinement_flags
_atom_site_disorder_assembly
_atom_site_disorder_group
Mn Mn 0.088983(17) 0.005780(19) 0.012982(18) 0.01458(8) Uani 1 1 d . . .
Cl3A Cl 0.11480(3) 0.24424(3) 0.18814(3) 0.02017(12) Uani 1 1 d . . .
Cl4A Cl 0.16113(3) 0.40664(3) 0.12487(3) 0.02438(13) Uani 1 1 d . . .
Cl5A Cl 0.18587(3) 0.39582(3) -0.02943(3) 0.02532(13) Uani 1 1 d . . .
Cl6A Cl 0.15882(3) 0.22528(3) -0.12475(3) 0.02230(12) Uani 1 1 d . . .
Cl3B Cl 0.06976(3) -0.24581(3) -0.14471(3) 0.02236(12) Uani 1 1 d . . .
Cl4B Cl 0.03838(3) -0.40403(3) -0.06217(4) 0.02877(14) Uani 1 1 d . . .
Cl5B Cl 0.01729(3) -0.38140(3) 0.09380(3) 0.02688(13) Uani 1 1 d . . .
Cl6B Cl 0.03469(3) -0.20179(3) 0.17175(3) 0.02295(12) Uani 1 1 d . . .
O1A O 0.11470(8) 0.08554(8) -0.04606(8) 0.0160(3) Uani 1 1 d . . .
O2A O 0.09779(8) 0.09453(8) 0.08497(8) 0.0150(3) Uani 1 1 d . . .
O1B O 0.05022(8) -0.06576(9) 0.06786(8) 0.0175(3) Uani 1 1 d . . .
O2B O 0.07273(8) -0.08492(8) -0.05894(8) 0.0159(3) Uani 1 1 d . . .
O1D O 0.19557(8) -0.03789(9) 0.08782(9) 0.0203(3) Uani 1 1 d . . .
N1 N 0.23617(11) 0.09749(13) 0.29247(11) 0.0252(4) Uani 1 1 d . . .
N2 N 0.10547(9) 0.01016(11) 0.21996(10) 0.0182(4) Uani 1 1 d . . .
H2A H 0.1224 0.0447 0.1923 0.022 Uiso 1 1 calc R . .
H2C H 0.0851 -0.0355 0.1881 0.022 Uiso 1 1 calc R . .
N1D N 0.30870(10) -0.01044(11) 0.17213(10) 0.0188(4) Uani 1 1 d . . .
C1 C 0.27316(14) 0.16694(16) 0.32548(16) 0.0319(6) Uani 1 1 d . . .
H1B H 0.2922 0.1982 0.2955 0.038 Uiso 1 1 calc R . .
C2 C 0.28497(13) 0.19540(17) 0.40030(16) 0.0346(6) Uani 1 1 d . . .
H2B H 0.3112 0.2452 0.4211 0.042 Uiso 1 1 calc R . .
C3 C 0.25828(15) 0.15050(18) 0.44400(15) 0.0374(7) Uani 1 1 d . . .
H3A H 0.2658 0.1686 0.4959 0.045 Uiso 1 1 calc R . .
C4 C 0.22029(14) 0.07842(16) 0.41193(14) 0.0297(6) Uani 1 1 d . . .
H4A H 0.2017 0.0458 0.4415 0.036 Uiso 1 1 calc R . .
C5 C 0.21001(12) 0.05478(14) 0.33595(13) 0.0210(5) Uani 1 1 d . . .
C6 C 0.16557(12) -0.01958(14) 0.29380(13) 0.0227(5) Uani 1 1 d . . .
H6A H 0.1940 -0.0604 0.2797 0.027 Uiso 1 1 calc R . .
H6B H 0.1479 -0.0479 0.3293 0.027 Uiso 1 1 calc R . .
C7 C 0.05057(11) 0.05650(13) 0.23505(13) 0.0175(4) Uani 1 1 d . . .
H7A H 0.0238 0.0926 0.1884 0.021 Uiso 1 1 calc R . .
H7B H 0.0737 0.0936 0.2819 0.021 Uiso 1 1 calc R . .
C8 C 0.0000 -0.00124(19) 0.2500 0.0180(6) Uani 1 2 d S . .
H8A H 0.0248 -0.0363 0.2955 0.022 Uiso 0.50 1 d PR . .
C1A C 0.12776(11) 0.16066(12) -0.00939(12) 0.0152(4) Uani 1 1 d . . .
C2A C 0.11848(11) 0.16614(12) 0.06158(12) 0.0144(4) Uani 1 1 d . . .
C3A C 0.12913(11) 0.24104(13) 0.10283(12) 0.0156(4) Uani 1 1 d . . .
C4A C 0.14944(12) 0.31271(13) 0.07427(13) 0.0178(4) Uani 1 1 d . . .
C5A C 0.15929(12) 0.30785(13) 0.00488(13) 0.0180(4) Uani 1 1 d . . .
C6A C 0.14839(11) 0.23205(13) -0.03696(12) 0.0163(4) Uani 1 1 d . . .
C1B C 0.04972(11) -0.14584(13) 0.04292(12) 0.0150(4) Uani 1 1 d . . .
C2B C 0.06045(11) -0.15541(13) -0.02706(12) 0.0151(4) Uani 1 1 d . . .
C3B C 0.05676(11) -0.23478(13) -0.05896(12) 0.0173(4) Uani 1 1 d . . .
C4B C 0.04315(12) -0.30522(13) -0.02182(13) 0.0192(4) Uani 1 1 d . . .
C5B C 0.03448(11) -0.29552(13) 0.04798(12) 0.0185(4) Uani 1 1 d . . .
C6B C 0.03946(12) -0.21558(13) 0.08147(12) 0.0172(4) Uani 1 1 d . . .
C1D C 0.24226(12) 0.01045(14) 0.13300(12) 0.0187(4) Uani 1 1 d . . .
H1DA H 0.2290 0.0660 0.1396 0.022 Uiso 1 1 calc R . .
C2D C 0.33378(14) -0.09317(15) 0.16401(15) 0.0303(6) Uani 1 1 d . . .
H2DA H 0.2943 -0.1325 0.1437 0.045 Uiso 0.88(3) 1 calc PR A 1
H2DB H 0.3683 -0.1124 0.2162 0.045 Uiso 0.88(3) 1 calc PR A 1
H2DC H 0.3557 -0.0904 0.1267 0.045 Uiso 0.88(3) 1 calc PR A 1
H2D1 H 0.3163 -0.1348 0.1902 0.045 Uiso 0.12(3) 1 calc PR A 2
H2D2 H 0.3851 -0.0935 0.1890 0.045 Uiso 0.12(3) 1 calc PR A 2
H2D3 H 0.3169 -0.1071 0.1073 0.045 Uiso 0.12(3) 1 calc PR A 2
C3D C 0.36092(13) 0.04881(16) 0.22312(14) 0.0286(5) Uani 1 1 d . . .
H3DA H 0.3389 0.1036 0.2206 0.043 Uiso 1 1 calc R . .
H3DB H 0.3982 0.0545 0.2050 0.043 Uiso 1 1 calc R . .
H3DC H 0.3809 0.0283 0.2782 0.043 Uiso 1 1 calc R . .

loop_
_atom_site_aniso_label
_atom_site_aniso_U_11
_atom_site_aniso_U_22
_atom_site_aniso_U_33
_atom_site_aniso_U_23
_atom_site_aniso_U_13
_atom_site_aniso_U_12
Mn 0.01770(17) 0.01091(15) 0.01384(15) -0.00153(12) 0.00542(13) -0.00364(13)
Cl3A 0.0243(3) 0.0189(3) 0.0172(3) -0.00371(19) 0.0087(2) -0.0039(2)
Cl4A 0.0299(3) 0.0149(3) 0.0294(3) -0.0076(2) 0.0136(3) -0.0072(2)
Cl5A 0.0342(3) 0.0144(3) 0.0306(3) 0.0004(2) 0.0169(3) -0.0069(2)
Cl6A 0.0318(3) 0.0181(3) 0.0201(3) 0.0004(2) 0.0139(2) -0.0034(2)
Cl3B 0.0288(3) 0.0157(3) 0.0234(3) -0.0031(2) 0.0118(2) 0.0010(2)
Cl4B 0.0366(4) 0.0112(3) 0.0373(3) -0.0039(2) 0.0145(3) -0.0017(2)
Cl5B 0.0303(3) 0.0157(3) 0.0287(3) 0.0080(2) 0.0067(3) -0.0026(2)
Cl6B 0.0281(3) 0.0219(3) 0.0170(3) 0.0031(2) 0.0077(2) -0.0035(2)
O1A 0.0194(8) 0.0110(7) 0.0160(7) -0.0014(5) 0.0060(6) -0.0034(6)
O2A 0.0176(8) 0.0110(7) 0.0155(7) -0.0006(5) 0.0062(6) -0.0031(6)
O1B 0.0238(9) 0.0121(7) 0.0161(7) -0.0021(6) 0.0080(7) -0.0049(6)
O2B 0.0190(8) 0.0116(7) 0.0145(7) 0.0008(5) 0.0046(6) -0.0010(6)
O1D 0.0211(9) 0.0172(8) 0.0180(8) -0.0003(6) 0.0037(7) -0.0010(7)
N1 0.0229(11) 0.0284(11) 0.0241(10) -0.0015(8) 0.0097(9) -0.0047(9)
N2 0.0178(10) 0.0186(9) 0.0182(9) -0.0014(7) 0.0076(8) -0.0022(8)
N1D 0.0180(10) 0.0174(9) 0.0190(9) 0.0015(7) 0.0057(8) -0.0006(8)
C1 0.0238(14) 0.0301(14) 0.0394(15) -0.0012(11) 0.0110(12) -0.0039(11)
C2 0.0171(13) 0.0303(14) 0.0389(15) -0.0106(12) -0.0052(11) 0.0040(11)
C3 0.0362(16) 0.0436(16) 0.0204(13) -0.0059(11) 0.0002(12) 0.0114(13)
C4 0.0281(14) 0.0369(15) 0.0230(12) 0.0046(10) 0.0098(11) 0.0077(11)
C5 0.0141(12) 0.0226(12) 0.0217(11) 0.0049(9) 0.0032(9) 0.0061(9)
C6 0.0179(12) 0.0190(11) 0.0282(12) 0.0056(9) 0.0070(10) 0.0037(9)
C7 0.0145(11) 0.0160(10) 0.0190(11) -0.0006(8) 0.0042(9) 0.0007(9)
C8 0.0158(16) 0.0184(15) 0.0190(15) 0.000 0.0067(13) 0.000
C1A 0.0135(11) 0.0121(10) 0.0155(10) 0.0000(8) 0.0017(9) -0.0003(8)
C2A 0.0087(10) 0.0133(10) 0.0168(10) 0.0019(8) 0.0011(8) 0.0000(8)
C3A 0.0117(11) 0.0186(11) 0.0144(10) -0.0020(8) 0.0035(9) -0.0014(8)
C4A 0.0168(11) 0.0120(10) 0.0214(11) -0.0031(8) 0.0051(9) -0.0028(8)
C5A 0.0164(11) 0.0126(10) 0.0230(11) 0.0026(8) 0.0063(9) -0.0018(8)
C6A 0.0170(11) 0.0157(10) 0.0157(10) 0.0006(8) 0.0066(9) -0.0007(8)
C1B 0.0116(10) 0.0131(10) 0.0145(10) 0.0001(8) -0.0001(8) -0.0015(8)
C2B 0.0109(11) 0.0122(10) 0.0165(10) 0.0006(8) 0.0003(9) -0.0009(8)
C3B 0.0149(11) 0.0168(11) 0.0153(10) -0.0007(8) 0.0017(9) 0.0002(9)
C4B 0.0156(11) 0.0108(10) 0.0253(12) -0.0006(8) 0.0028(9) 0.0007(8)
C5B 0.0147(11) 0.0124(10) 0.0205(11) 0.0067(8) -0.0002(9) -0.0003(8)
C6B 0.0154(11) 0.0177(10) 0.0147(10) 0.0006(8) 0.0028(9) -0.0022(9)
C1D 0.0212(12) 0.0174(11) 0.0179(10) -0.0001(8) 0.0087(9) -0.0011(9)
C2D 0.0297(14) 0.0223(12) 0.0308(13) 0.0024(10) 0.0048(12) 0.0090(11)
C3D 0.0202(13) 0.0334(14) 0.0254(13) -0.0030(10) 0.0030(10) -0.0061(11)

loop_
_atom_type_symbol
_atom_type_description
_atom_type_scat_dispersion_real
_atom_type_scat_dispersion_imag
_atom_type_scat_source
C C 0.0033 0.0016 'International Tables Vol C Tables 4.2.6.8 and 6.1.1.4'
H H 0.0000 0.0000 'International Tables Vol C Tables 4.2.6.8 and 6.1.1.4'
N N 0.0061 0.0033 'International Tables Vol C Tables 4.2.6.8 and 6.1.1.4'
O O 0.0106 0.0060 'International Tables Vol C Tables 4.2.6.8 and 6.1.1.4'
Cl Cl 0.1484 0.1585 'International Tables Vol C Tables 4.2.6.8 and 6.1.1.4'
Mn Mn 0.3368 0.7283 'International Tables Vol C Tables 4.2.6.8 and 6.1.1.4'

loop_
_geom_angle_atom_site_label_1
_geom_angle_atom_site_label_2
_geom_angle_atom_site_label_3
_geom_angle
_geom_angle_site_symmetry_1
_geom_angle_site_symmetry_3
_geom_angle_publ_flag
O2B Mn O2A 175.15(6) . . ?
O2B Mn O1A 96.70(6) . . ?
O2A Mn O1A 86.48(6) . . ?
O2B Mn O1B 85.89(6) . . ?
O2A Mn O1B 90.45(6) . . ?
O1A Mn O1B 171.50(7) . . ?
O2B Mn O1D 91.99(6) . . ?
O2A Mn O1D 91.29(6) . . ?
O1A Mn O1D 96.34(6) . . ?
O1B Mn O1D 91.64(6) . . ?
C1A O1A Mn 110.62(12) . . ?
C2A O2A Mn 110.60(12) . . ?
C1B O1B Mn 108.77(12) . . ?
C2B O2B Mn 109.86(12) . . ?
C1D O1D Mn 122.20(14) . . ?
C5 N1 C1 116.9(2) . . ?
C7 N2 C6 114.17(16) . . ?
C7 N2 H2A 108.7 . . ?
C6 N2 H2A 108.7 . . ?
C7 N2 H2C 108.7 . . ?
C6 N2 H2C 108.7 . . ?
H2A N2 H2C 107.6 . . ?
C1D N1D C2D 121.4(2) . . ?
C1D N1D C3D 121.97(19) . . ?
C2D N1D C3D 116.6(2) . . ?
N1 C1 C2 123.6(2) . . ?
N1 C1 H1B 118.2 . . ?
C2 C1 H1B 118.2 . . ?
C3 C2 C1 118.6(2) . . ?
C3 C2 H2B 120.7 . . ?
C1 C2 H2B 120.7 . . ?
C2 C3 C4 119.3(2) . . ?
C2 C3 H3A 120.4 . . ?
C4 C3 H3A 120.4 . . ?
C5 C4 C3 118.5(2) . . ?
C5 C4 H4A 120.8 . . ?
C3 C4 H4A 120.8 . . ?
N1 C5 C4 123.1(2) . . ?
N1 C5 C6 114.33(19) . . ?
C4 C5 C6 122.5(2) . . ?
N2 C6 C5 109.00(17) . . ?
N2 C6 H6A 109.9 . . ?
C5 C6 H6A 109.9 . . ?
N2 C6 H6B 109.9 . . ?
C5 C6 H6B 109.9 . . ?
H6A C6 H6B 108.3 . . ?
N2 C7 C8 113.14(17) . . ?
N2 C7 H7A 109.0 . . ?
C8 C7 H7A 109.0 . . ?
N2 C7 H7B 109.0 . . ?
C8 C7 H7B 109.0 . . ?
H7A C7 H7B 107.8 . . ?
C7 C8 C7 105.5(2) 2 . ?
C7 C8 H8A 110.8 2 . ?
C7 C8 H8A 110.4 . . ?
O1A C1A C6A 124.87(18) . . ?
O1A C1A C2A 116.46(17) . . ?
C6A C1A C2A 118.66(18) . . ?
O2A C2A C3A 123.28(18) . . ?
O2A C2A C1A 115.80(17) . . ?
C3A C2A C1A 120.91(18) . . ?
C2A C3A C4A 119.98(18) . . ?
C2A C3A Cl3A 118.65(16) . . ?
C4A C3A Cl3A 121.36(16) . . ?
C5A C4A C3A 119.58(19) . . ?
C5A C4A Cl4A 120.52(16) . . ?
C3A C4A Cl4A 119.89(16) . . ?
C4A C5A C6A 120.44(19) . . ?
C4A C5A Cl5A 119.60(16) . . ?
C6A C5A Cl5A 119.95(16) . . ?
C1A C6A C5A 120.42(18) . . ?
C1A C6A Cl6A 118.48(16) . . ?
C5A C6A Cl6A 121.08(15) . . ?
O1B C1B C6B 124.02(18) . . ?
O1B C1B C2B 115.61(17) . . ?
C6B C1B C2B 120.37(18) . . ?
O2B C2B C3B 124.24(18) . . ?
O2B C2B C1B 116.58(17) . . ?
C3B C2B C1B 119.18(18) . . ?
C2B C3B C4B 120.42(19) . . ?
C2B C3B Cl3B 118.83(16) . . ?
C4B C3B Cl3B 120.75(16) . . ?
C5B C4B C3B 120.02(19) . . ?
C5B C4B Cl4B 119.84(16) . . ?
C3B C4B Cl4B 120.13(16) . . ?
C4B C5B C6B 119.90(19) . . ?
C4B C5B Cl5B 120.44(16) . . ?
C6B C5B Cl5B 119.66(16) . . ?
C1B C6B C5B 119.97(19) . . ?
C1B C6B Cl6B 118.76(16) . . ?
C5B C6B Cl6B 121.26(16) . . ?
O1D C1D N1D 124.4(2) . . ?
O1D C1D H1DA 117.8 . . ?
N1D C1D H1DA 117.8 . . ?
N1D C2D H2DA 109.5 . . ?
N1D C2D H2DB 109.5 . . ?
N1D C2D H2DC 109.5 . . ?
N1D C2D H2D1 109.5 . . ?
N1D C2D H2D2 109.5 . . ?
H2D1 C2D H2D2 109.5 . . ?
N1D C2D H2D3 109.5 . . ?
H2D1 C2D H2D3 109.5 . . ?
H2D2 C2D H2D3 109.5 . . ?
N1D C3D H3DA 109.5 . . ?
N1D C3D H3DB 109.5 . . ?
H3DA C3D H3DB 109.5 . . ?
N1D C3D H3DC 109.5 . . ?
H3DA C3D H3DC 109.5 . . ?
H3DB C3D H3DC 109.5 . . ?

loop_
_geom_bond_atom_site_label_1
_geom_bond_atom_site_label_2
_geom_bond_distance
_geom_bond_site_symmetry_2
_geom_bond_publ_flag
Mn O2B 1.8939(14) . ?
Mn O2A 1.8959(14) . ?
Mn O1A 1.8968(14) . ?
Mn O1B 1.9219(14) . ?
Mn O1D 2.1940(17) . ?
Cl3A C3A 1.728(2) . ?
Cl4A C4A 1.726(2) . ?
Cl5A C5A 1.726(2) . ?
Cl6A C6A 1.732(2) . ?
Cl3B C3B 1.729(2) . ?
Cl4B C4B 1.726(2) . ?
Cl5B C5B 1.725(2) . ?
Cl6B C6B 1.729(2) . ?
O1A C1A 1.345(2) . ?
O2A C2A 1.355(2) . ?
O1B C1B 1.354(2) . ?
O2B C2B 1.343(2) . ?
O1D C1D 1.250(3) . ?
N1 C5 1.337(3) . ?
N1 C1 1.342(3) . ?
N2 C7 1.494(3) . ?
N2 C6 1.494(3) . ?
N2 H2A 0.9200 . ?
N2 H2C 0.9200 . ?
N1D C1D 1.318(3) . ?
N1D C2D 1.450(3) . ?
N1D C3D 1.453(3) . ?
C1 C2 1.375(4) . ?
C1 H1B 0.9500 . ?
C2 C3 1.365(4) . ?
C2 H2B 0.9500 . ?
C3 C4 1.381(4) . ?
C3 H3A 0.9500 . ?
C4 C5 1.381(3) . ?
C4 H4A 0.9500 . ?
C5 C6 1.506(3) . ?
C6 H6A 0.9900 . ?
C6 H6B 0.9900 . ?
C7 C8 1.518(3) . ?
C7 H7A 0.9900 . ?
C7 H7B 0.9900 . ?
C8 C7 1.518(3) 2 ?
C8 H8A 0.9600 . ?
C1A C6A 1.388(3) . ?
C1A C2A 1.409(3) . ?
C2A C3A 1.382(3) . ?
C3A C4A 1.398(3) . ?
C4A C5A 1.386(3) . ?
C5A C6A 1.399(3) . ?
C1B C6B 1.385(3) . ?
C1B C2B 1.413(3) . ?
C2B C3B 1.383(3) . ?
C3B C4B 1.406(3) . ?
C4B C5B 1.387(3) . ?
C5B C6B 1.400(3) . ?
C1D H1DA 0.9500 . ?
C2D H2DA 0.9800 . ?
C2D H2DB 0.9800 . ?
C2D H2DC 0.9800 . ?
C2D H2D1 0.9800 . ?
C2D H2D2 0.9800 . ?
C2D H2D3 0.9800 . ?
C3D H3DA 0.9800 . ?
C3D H3DB 0.9800 . ?
C3D H3DC 0.9800 . ?

loop_
_geom_hbond_atom_site_label_D
_geom_hbond_atom_site_label_H
_geom_hbond_atom_site_label_A
_geom_hbond_distance_DH
_geom_hbond_distance_HA
_geom_hbond_distance_DA
_geom_hbond_angle_DHA
_geom_hbond_site_symmetry_A
N2 H2C O1B 0.92 2.08 2.822(2) 136.4 .
N2 H2C Cl6B 0.92 2.82 3.644(2) 149.7 .
N2 H2A O2A 0.92 1.99 2.779(2) 142.6 .

loop_
_geom_torsion_atom_site_label_1
_geom_torsion_atom_site_label_2
_geom_torsion_atom_site_label_3
_geom_torsion_atom_site_label_4
_geom_torsion
_geom_torsion_site_symmetry_1
_geom_torsion_site_symmetry_2
_geom_torsion_site_symmetry_3
_geom_torsion_site_symmetry_4
_geom_torsion_publ_flag
O2B Mn O1A C1A 177.98(13) . . . . ?
O2A Mn O1A C1A 1.66(14) . . . . ?
O1B Mn O1A C1A 70.7(4) . . . . ?
O1D Mn O1A C1A -89.25(14) . . . . ?
O2B Mn O2A C2A -132.6(7) . . . . ?
O1A Mn O2A C2A -1.46(13) . . . . ?
O1B Mn O2A C2A -173.53(13) . . . . ?
O1D Mn O2A C2A 94.82(13) . . . . ?
O2B Mn O1B C1B 16.19(13) . . . . ?
O2A Mn O1B C1B -167.00(14) . . . . ?
O1A Mn O1B C1B 124.3(4) . . . . ?
O1D Mn O1B C1B -75.70(13) . . . . ?
O2A Mn O2B C2B -56.0(8) . . . . ?
O1A Mn O2B C2B 173.21(13) . . . . ?
O1B Mn O2B C2B -14.92(13) . . . . ?
O1D Mn O2B C2B 76.58(13) . . . . ?
O2B Mn O1D C1D 156.91(15) . . . . ?
O2A Mn O1D C1D -26.66(15) . . . . ?
O1A Mn O1D C1D 59.95(16) . . . . ?
O1B Mn O1D C1D -117.14(15) . . . . ?
C5 N1 C1 C2 0.0(4) . . . . ?
N1 C1 C2 C3 0.6(4) . . . . ?
C1 C2 C3 C4 -0.2(4) . . . . ?
C2 C3 C4 C5 -0.7(4) . . . . ?
C1 N1 C5 C4 -0.9(4) . . . . ?
C1 N1 C5 C6 176.6(2) . . . . ?
C3 C4 C5 N1 1.3(4) . . . . ?
C3 C4 C5 C6 -176.0(2) . . . . ?
C7 N2 C6 C5 -72.6(2) . . . . ?
N1 C5 C6 N2 -59.3(2) . . . . ?
C4 C5 C6 N2 118.2(2) . . . . ?
C6 N2 C7 C8 -81.0(2) . . . . ?
N2 C7 C8 C7 179.3(2) . . . 2 ?
Mn O1A C1A C6A 179.42(18) . . . . ?
Mn O1A C1A C2A -1.6(2) . . . . ?
Mn O2A C2A C3A 179.97(17) . . . . ?
Mn O2A C2A C1A 1.0(2) . . . . ?
O1A C1A C2A O2A 0.4(3) . . . . ?
C6A C1A C2A O2A 179.49(18) . . . . ?
O1A C1A C2A C3A -178.63(19) . . . . ?
C6A C1A C2A C3A 0.5(3) . . . . ?
O2A C2A C3A C4A -178.98(19) . . . . ?
C1A C2A C3A C4A 0.0(3) . . . . ?
O2A C2A C3A Cl3A -0.5(3) . . . . ?
C1A C2A C3A Cl3A 178.43(17) . . . . ?
C2A C3A C4A C5A -0.5(3) . . . . ?
Cl3A C3A C4A C5A -178.94(17) . . . . ?
C2A C3A C4A Cl4A 178.80(17) . . . . ?
Cl3A C3A C4A Cl4A 0.4(3) . . . . ?
C3A C4A C5A C6A 0.6(3) . . . . ?
Cl4A C4A C5A C6A -178.68(17) . . . . ?
C3A C4A C5A Cl5A -178.85(17) . . . . ?
Cl4A C4A C5A Cl5A 1.9(3) . . . . ?
O1A C1A C6A C5A 178.7(2) . . . . ?
C2A C1A C6A C5A -0.4(3) . . . . ?
O1A C1A C6A Cl6A -0.3(3) . . . . ?
C2A C1A C6A Cl6A -179.33(16) . . . . ?
C4A C5A C6A C1A -0.2(3) . . . . ?
Cl5A C5A C6A C1A 179.28(17) . . . . ?
C4A C5A C6A Cl6A 178.76(18) . . . . ?
Cl5A C5A C6A Cl6A -1.8(3) . . . . ?
Mn O1B C1B C6B 165.71(18) . . . . ?
Mn O1B C1B C2B -14.4(2) . . . . ?
Mn O2B C2B C3B -170.19(18) . . . . ?
Mn O2B C2B C1B 10.8(2) . . . . ?
O1B C1B C2B O2B 2.6(3) . . . . ?
C6B C1B C2B O2B -177.45(19) . . . . ?
O1B C1B C2B C3B -176.40(19) . . . . ?
C6B C1B C2B C3B 3.5(3) . . . . ?
O2B C2B C3B C4B -179.5(2) . . . . ?
C1B C2B C3B C4B -0.6(3) . . . . ?
O2B C2B C3B Cl3B 0.9(3) . . . . ?
C1B C2B C3B Cl3B 179.85(16) . . . . ?
C2B C3B C4B C5B -1.1(3) . . . . ?
Cl3B C3B C4B C5B 178.49(17) . . . . ?
C2B C3B C4B Cl4B 179.81(17) . . . . ?
Cl3B C3B C4B Cl4B -0.6(3) . . . . ?
C3B C4B C5B C6B -0.2(3) . . . . ?
Cl4B C4B C5B C6B 178.97(17) . . . . ?
C3B C4B C5B Cl5B 179.66(17) . . . . ?
Cl4B C4B C5B Cl5B -1.2(3) . . . . ?
O1B C1B C6B C5B 175.1(2) . . . . ?
C2B C1B C6B C5B -4.8(3) . . . . ?
O1B C1B C6B Cl6B -6.1(3) . . . . ?
C2B C1B C6B Cl6B 174.05(17) . . . . ?
C4B C5B C6B C1B 3.1(3) . . . . ?
Cl5B C5B C6B C1B -176.75(17) . . . . ?
C4B C5B C6B Cl6B -175.71(17) . . . . ?
Cl5B C5B C6B Cl6B 4.5(3) . . . . ?
Mn O1D C1D N1D -172.01(15) . . . . ?
C2D N1D C1D O1D 1.5(3) . . . . ?
C3D N1D C1D O1D 179.19(19) . . . . ?
